data_7042720
loop_
_publ_author_name
'Armstrong, David'
'Taullaj, Fioralba'
'Singh, Kamalpreet'
'Mirabi, Bijan'
'Lough, Alan'
'Fekl, Ulrich Werner'

_publ_section_title
;
 Adamantyl Metal Complexes: New Routes to Adamantyl Anions and New
 Transmetallations
;
_journal_name_full 'Dalton Trans.'
_journal_paper_doi 10.1039/C7DT00428A
_journal_year 2017
_chemical_formula_moiety 'C20 H30 Bi Br'
_chemical_formula_sum 'C20 H30 Bi Br'
_chemical_formula_weight 559.33
_space_group_crystal_system monoclinic
_space_group_IT_number 15
_space_group_name_Hall '-C 2yc'
_space_group_name_H-M_alt 'C 1 2/c 1'
_symmetry_space_group_name_Hall '-C 2yc'
_symmetry_space_group_name_H-M 'C 1 2/c 1'
_atom_sites_solution_hydrogens geom
_audit_creation_method SHELXL-2014/7
_audit_update_record
;
2017-01-19 deposited with the CCDC.
2017-04-19 downloaded from the CCDC.
;
_cell_angle_alpha 90
_cell_angle_beta 93.377(3)
_cell_angle_gamma 90
_cell_formula_units_Z 8
_cell_length_a 25.362(2)
_cell_length_b 6.4647(5)
_cell_length_c 21.7366(16)
_cell_measurement_reflns_used 6848
_cell_measurement_temperature 147(2)
_cell_measurement_theta_max 27.44
_cell_measurement_theta_min 2.40
_cell_volume 3557.7(5)
_computing_cell_refinement APEX2
_computing_data_collection 'APEX2 (Bruker, 2014)'
_computing_data_reduction 'SAINT (Bruker, 2014)'
_computing_molecular_graphics 'PLATON (Spek, 2009)'
_computing_publication_material 'SHELXTL (Sheldrick, 2008)'
_computing_structure_refinement 'SHELXL-2014/7 (Sheldrick, 2015)'
_computing_structure_solution 'SHELXT (Sheldrick, 2015)'
_diffrn_ambient_temperature 147(2)
_diffrn_measured_fraction_theta_full 1.000
_diffrn_measured_fraction_theta_max 0.994
_diffrn_measurement_device_type 'Bruker Kappa APEX-DUO CCD'
_diffrn_measurement_method '\f and \w scans'
_diffrn_radiation_type MoK\a
_diffrn_radiation_wavelength 0.71073
_diffrn_reflns_av_R_equivalents 0.0617
_diffrn_reflns_av_unetI/netI 0.0476
_diffrn_reflns_Laue_measured_fraction_full 1.000
_diffrn_reflns_Laue_measured_fraction_max 0.994
_diffrn_reflns_limit_h_max 32
_diffrn_reflns_limit_h_min -32
_diffrn_reflns_limit_k_max 8
_diffrn_reflns_limit_k_min -8
_diffrn_reflns_limit_l_max 28
_diffrn_reflns_limit_l_min -23
_diffrn_reflns_number 22873
_diffrn_reflns_point_group_measured_fraction_full 1.000
_diffrn_reflns_point_group_measured_fraction_max 0.994
_diffrn_reflns_theta_full 25.242
_diffrn_reflns_theta_max 27.608
_diffrn_reflns_theta_min 1.609
_diffrn_source 'sealed tube with Bruker Triumph monochromator'
_exptl_absorpt_coefficient_mu 12.154
_exptl_absorpt_correction_T_max 0.7456
_exptl_absorpt_correction_T_min 0.4350
_exptl_absorpt_correction_type multi-scan
_exptl_absorpt_process_details 'SADABS (Sheldrick, 1996)'
_exptl_crystal_colour orange
_exptl_crystal_density_diffrn 2.089
_exptl_crystal_description needle
_exptl_crystal_F_000 2144
_exptl_crystal_size_max 0.100
_exptl_crystal_size_mid 0.015
_exptl_crystal_size_min 0.015
_refine_diff_density_max 1.760
_refine_diff_density_min -1.339
_refine_diff_density_rms 0.170
_refine_ls_extinction_method none
_refine_ls_goodness_of_fit_ref 1.044
_refine_ls_hydrogen_treatment constr
_refine_ls_matrix_type full
_refine_ls_number_parameters 199
_refine_ls_number_reflns 4112
_refine_ls_number_restraints 0
_refine_ls_restrained_S_all 1.044
_refine_ls_R_factor_all 0.0456
_refine_ls_R_factor_gt 0.0284
_refine_ls_shift/su_max 0.001
_refine_ls_shift/su_mean 0.000
_refine_ls_structure_factor_coef Fsqd
_refine_ls_weighting_details 'w=1/[\s^2^(Fo^2^)+(0.0149P)^2^+11.4455P] where P=(Fo^2^+2Fc^2^)/3'
_refine_ls_weighting_scheme calc
_refine_ls_wR_factor_gt 0.0543
_refine_ls_wR_factor_ref 0.0588
_reflns_Friedel_coverage 0.000
_reflns_number_gt 3271
_reflns_number_total 4112
_reflns_threshold_expression 'I > 2\s(I)'
_cod_data_source_file c7dt00428a2.cif
_cod_data_source_block d1628
_cod_database_code 7042720
_shelx_shelxl_version_number 2014/7
_shelx_space_group_comment
; 
The symmetry employed for this shelxl refinement is uniquely defined 
by the following loop, which should always be used as a source of 
symmetry information in preference to the above space-group names. 
They are only intended as comments. 
;
_shelx_estimated_absorpt_t_min 0.376
_shelx_estimated_absorpt_t_max 0.839

loop_
_space_group_symop_operation_xyz
'x, y, z'
'-x, y, -z+1/2'
'x+1/2, y+1/2, z'
'-x+1/2, y+1/2, -z+1/2'
'-x, -y, -z'
'x, -y, z-1/2'
'-x+1/2, -y+1/2, -z'
'x+1/2, -y+1/2, z-1/2'

loop_
_atom_site_label
_atom_site_type_symbol
_atom_site_fract_x
_atom_site_fract_y
_atom_site_fract_z
_atom_site_U_iso_or_equiv
_atom_site_adp_type
_atom_site_occupancy
_atom_site_site_symmetry_order
_atom_site_calc_flag
_atom_site_refinement_flags_posn
_atom_site_refinement_flags_adp
Bi1 Bi 0.70789(2) 0.45697(3) 0.42416(2) 0.01252(6) Uani 1 1 d . .
Br1 Br 0.70794(2) 0.87199(8) 0.43164(2) 0.01792(11) Uani 1 1 d . .
C1 C 0.76225(18) 0.4312(7) 0.3429(2) 0.0116(9) Uani 1 1 d . .
H1A H 0.7390 0.4064 0.3048 0.014 Uiso 1 1 calc R U
C2 C 0.7982(2) 0.2422(7) 0.3517(2) 0.0130(11) Uani 1 1 d . .
H2A H 0.7765 0.1178 0.3608 0.016 Uiso 1 1 calc R U
C3 C 0.8399(2) 0.2790(8) 0.4053(2) 0.0173(11) Uani 1 1 d . .
H3A H 0.8221 0.3014 0.4441 0.021 Uiso 1 1 calc R U
H3B H 0.8629 0.1558 0.4107 0.021 Uiso 1 1 calc R U
C4 C 0.87339(19) 0.4686(8) 0.3914(2) 0.0179(10) Uani 1 1 d . .
H4A H 0.9003 0.4923 0.4262 0.021 Uiso 1 1 calc R U
C5 C 0.90144(19) 0.4317(8) 0.3318(2) 0.0187(11) Uani 1 1 d . .
H5A H 0.9247 0.3091 0.3367 0.022 Uiso 1 1 calc R U
H5B H 0.9236 0.5529 0.3230 0.022 Uiso 1 1 calc R U
C6 C 0.86025(19) 0.3967(7) 0.2777(2) 0.0145(10) Uani 1 1 d . .
H6A H 0.8784 0.3737 0.2387 0.017 Uiso 1 1 calc R U
C7 C 0.82361(19) 0.5876(7) 0.2709(2) 0.0138(10) Uani 1 1 d . .
H7A H 0.8447 0.7114 0.2616 0.017 Uiso 1 1 calc R U
H7B H 0.7970 0.5656 0.2364 0.017 Uiso 1 1 calc R U
C8 C 0.79562(19) 0.6228(7) 0.3310(2) 0.0131(10) Uani 1 1 d . .
H8A H 0.7721 0.7466 0.3262 0.016 Uiso 1 1 calc R U
C9 C 0.8267(2) 0.2064(8) 0.2922(2) 0.0171(11) Uani 1 1 d . .
H9A H 0.8004 0.1806 0.2576 0.020 Uiso 1 1 calc R U
H9B H 0.8497 0.0831 0.2970 0.020 Uiso 1 1 calc R U
C10 C 0.8372(2) 0.6596(7) 0.3837(2) 0.0165(11) Uani 1 1 d . .
H10A H 0.8196 0.6853 0.4224 0.020 Uiso 1 1 calc R U
H10B H 0.8585 0.7830 0.3747 0.020 Uiso 1 1 calc R U
C11 C 0.62979(17) 0.4523(8) 0.3634(2) 0.0127(9) Uani 1 1 d . .
H11A H 0.6384 0.4777 0.3198 0.015 Uiso 1 1 calc R U
C12 C 0.59024(19) 0.6175(7) 0.3815(2) 0.0142(10) Uani 1 1 d . .
H12A H 0.6071 0.7571 0.3797 0.017 Uiso 1 1 calc R U
C13 C 0.5417(2) 0.6103(8) 0.3362(2) 0.0177(11) Uani 1 1 d . .
H13A H 0.5162 0.7180 0.3471 0.021 Uiso 1 1 calc R U
H13B H 0.5525 0.6390 0.2940 0.021 Uiso 1 1 calc R U
C14 C 0.5157(2) 0.3979(8) 0.3380(2) 0.0165(11) Uani 1 1 d . .
H14A H 0.4843 0.3942 0.3080 0.020 Uiso 1 1 calc R U
C15 C 0.4978(2) 0.3578(8) 0.4038(2) 0.0192(11) Uani 1 1 d . .
H15A H 0.4720 0.4644 0.4148 0.023 Uiso 1 1 calc R U
H15B H 0.4806 0.2206 0.4056 0.023 Uiso 1 1 calc R U
C16 C 0.5463(2) 0.3653(7) 0.4493(2) 0.0162(11) Uani 1 1 d . .
H16A H 0.5352 0.3389 0.4920 0.019 Uiso 1 1 calc R U
C17 C 0.5858(2) 0.1968(8) 0.4315(2) 0.0157(11) Uani 1 1 d . .
H17A H 0.6167 0.1968 0.4615 0.019 Uiso 1 1 calc R U
H17B H 0.5688 0.0592 0.4328 0.019 Uiso 1 1 calc R U
C18 C 0.6039(2) 0.2375(7) 0.3669(2) 0.0126(11) Uani 1 1 d . .
H18A H 0.6296 0.1285 0.3558 0.015 Uiso 1 1 calc R U
C19 C 0.5550(2) 0.2313(7) 0.3211(2) 0.0146(11) Uani 1 1 d . .
H19A H 0.5660 0.2552 0.2788 0.018 Uiso 1 1 calc R U
H19B H 0.5381 0.0935 0.3224 0.018 Uiso 1 1 calc R U
C20 C 0.5729(2) 0.5785(7) 0.4468(2) 0.0167(11) Uani 1 1 d . .
H20A H 0.5479 0.6875 0.4582 0.020 Uiso 1 1 calc R U
H20B H 0.6041 0.5831 0.4765 0.020 Uiso 1 1 calc R U

loop_
_atom_site_aniso_label
_atom_site_aniso_U_11
_atom_site_aniso_U_22
_atom_site_aniso_U_33
_atom_site_aniso_U_23
_atom_site_aniso_U_13
_atom_site_aniso_U_12
Bi1 0.00970(9) 0.01469(9) 0.01329(9) 0.00120(8) 0.00177(6) -0.00071(8)
Br1 0.0159(3) 0.0152(2) 0.0226(3) -0.00164(19) 0.0007(2) -0.0010(2)
C1 0.009(2) 0.014(3) 0.012(2) -0.0015(18) 0.0025(18) 0.0017(19)
C2 0.013(3) 0.010(3) 0.017(3) 0.0022(18) 0.003(2) -0.0020(18)
C3 0.018(3) 0.018(3) 0.016(3) 0.007(2) 0.001(2) 0.001(2)
C4 0.010(2) 0.024(3) 0.019(2) 0.002(2) -0.0016(19) -0.005(2)
C5 0.008(2) 0.023(3) 0.025(3) 0.005(2) 0.003(2) -0.002(2)
C6 0.012(3) 0.015(3) 0.018(2) 0.0016(19) 0.006(2) 0.0015(19)
C7 0.015(3) 0.011(3) 0.016(2) 0.0018(18) 0.0032(19) 0.0005(19)
C8 0.012(3) 0.011(2) 0.016(2) 0.0016(18) 0.002(2) 0.0043(19)
C9 0.017(3) 0.015(2) 0.020(3) -0.003(2) 0.005(2) 0.000(2)
C10 0.016(3) 0.014(3) 0.020(3) -0.001(2) 0.003(2) -0.005(2)
C11 0.008(2) 0.020(2) 0.010(2) 0.003(2) -0.0009(17) 0.001(2)
C12 0.010(3) 0.009(2) 0.024(3) -0.003(2) 0.005(2) -0.0036(18)
C13 0.012(3) 0.014(3) 0.027(3) 0.004(2) -0.001(2) 0.0018(19)
C14 0.013(3) 0.019(3) 0.018(2) -0.002(2) 0.002(2) 0.001(2)
C15 0.013(3) 0.015(3) 0.030(3) -0.005(2) 0.007(2) -0.005(2)
C16 0.015(3) 0.018(3) 0.016(2) -0.003(2) 0.009(2) -0.003(2)
C17 0.016(3) 0.015(3) 0.016(2) 0.003(2) 0.003(2) -0.007(2)
C18 0.011(3) 0.008(3) 0.018(3) -0.0007(18) 0.002(2) 0.0031(17)
C19 0.011(3) 0.016(3) 0.016(3) -0.0021(19) -0.001(2) -0.0040(19)
C20 0.017(3) 0.012(3) 0.022(3) -0.008(2) 0.004(2) -0.004(2)

loop_
_atom_type_symbol
_atom_type_description
_atom_type_scat_dispersion_real
_atom_type_scat_dispersion_imag
_atom_type_scat_source
C C 0.0033 0.0016 'International Tables Vol C Tables 4.2.6.8 and 6.1.1.4'
H H 0.0000 0.0000 'International Tables Vol C Tables 4.2.6.8 and 6.1.1.4'
Br Br -0.2901 2.4595 'International Tables Vol C Tables 4.2.6.8 and 6.1.1.4'
Bi Bi -4.1077 10.2566 'International Tables Vol C Tables 4.2.6.8 and 6.1.1.4'

loop_
_geom_angle_atom_site_label_1
_geom_angle_atom_site_label_2
_geom_angle_atom_site_label_3
_geom_angle
C1 Bi1 C11 95.28(16)
C1 Bi1 Br1 96.90(12)
C11 Bi1 Br1 92.57(12)
C2 C1 C8 109.6(4)
C2 C1 Bi1 109.8(3)
C8 C1 Bi1 115.6(3)
C2 C1 H1A 107.1
C8 C1 H1A 107.1
Bi1 C1 H1A 107.1
C1 C2 C9 108.7(4)
C1 C2 C3 110.4(4)
C9 C2 C3 108.8(4)
C1 C2 H2A 109.6
C9 C2 H2A 109.6
C3 C2 H2A 109.6
C4 C3 C2 109.7(4)
C4 C3 H3A 109.7
C2 C3 H3A 109.7
C4 C3 H3B 109.7
C2 C3 H3B 109.7
H3A C3 H3B 108.2
C3 C4 C5 109.4(4)
C3 C4 C10 109.2(4)
C5 C4 C10 109.6(4)
C3 C4 H4A 109.5
C5 C4 H4A 109.5
C10 C4 H4A 109.5
C4 C5 C6 109.8(4)
C4 C5 H5A 109.7
C6 C5 H5A 109.7
C4 C5 H5B 109.7
C6 C5 H5B 109.7
H5A C5 H5B 108.2
C9 C6 C5 108.7(4)
C9 C6 C7 108.8(4)
C5 C6 C7 109.4(4)
C9 C6 H6A 110.0
C5 C6 H6A 110.0
C7 C6 H6A 110.0
C8 C7 C6 110.0(4)
C8 C7 H7A 109.7
C6 C7 H7A 109.7
C8 C7 H7B 109.7
C6 C7 H7B 109.7
H7A C7 H7B 108.2
C10 C8 C1 111.3(4)
C10 C8 C7 109.1(4)
C1 C8 C7 108.1(4)
C10 C8 H8A 109.4
C1 C8 H8A 109.4
C7 C8 H8A 109.4
C2 C9 C6 110.2(4)
C2 C9 H9A 109.6
C6 C9 H9A 109.6
C2 C9 H9B 109.6
C6 C9 H9B 109.6
H9A C9 H9B 108.1
C8 C10 C4 109.6(4)
C8 C10 H10A 109.7
C4 C10 H10A 109.7
C8 C10 H10B 109.7
C4 C10 H10B 109.7
H10A C10 H10B 108.2
C12 C11 C18 109.1(4)
C12 C11 Bi1 113.3(3)
C18 C11 Bi1 109.7(3)
C12 C11 H11A 108.2
C18 C11 H11A 108.2
Bi1 C11 H11A 108.2
C20 C12 C13 109.2(4)
C20 C12 C11 110.5(4)
C13 C12 C11 109.1(4)
C20 C12 H12A 109.3
C13 C12 H12A 109.3
C11 C12 H12A 109.3
C14 C13 C12 110.1(4)
C14 C13 H13A 109.6
C12 C13 H13A 109.6
C14 C13 H13B 109.6
C12 C13 H13B 109.6
H13A C13 H13B 108.2
C13 C14 C19 109.8(4)
C13 C14 C15 109.0(4)
C19 C14 C15 109.6(4)
C13 C14 H14A 109.5
C19 C14 H14A 109.5
C15 C14 H14A 109.5
C16 C15 C14 108.9(4)
C16 C15 H15A 109.9
C14 C15 H15A 109.9
C16 C15 H15B 109.9
C14 C15 H15B 109.9
H15A C15 H15B 108.3
C15 C16 C20 110.0(4)
C15 C16 C17 108.9(4)
C20 C16 C17 109.3(4)
C15 C16 H16A 109.5
C20 C16 H16A 109.5
C17 C16 H16A 109.5
C18 C17 C16 110.1(4)
C18 C17 H17A 109.6
C16 C17 H17A 109.6
C18 C17 H17B 109.6
C16 C17 H17B 109.6
H17A C17 H17B 108.2
C17 C18 C11 110.6(4)
C17 C18 C19 108.4(4)
C11 C18 C19 108.7(4)
C17 C18 H18A 109.7
C11 C18 H18A 109.7
C19 C18 H18A 109.7
C14 C19 C18 109.7(4)
C14 C19 H19A 109.7
C18 C19 H19A 109.7
C14 C19 H19B 109.7
C18 C19 H19B 109.7
H19A C19 H19B 108.2
C12 C20 C16 109.4(4)
C12 C20 H20A 109.8
C16 C20 H20A 109.8
C12 C20 H20B 109.8
C16 C20 H20B 109.8
H20A C20 H20B 108.2

loop_
_geom_bond_atom_site_label_1
_geom_bond_atom_site_label_2
_geom_bond_distance
Bi1 C1 2.310(5)
Bi1 C11 2.315(4)
Bi1 Br1 2.6879(6)
C1 C2 1.530(6)
C1 C8 1.531(7)
C1 H1A 1.0000
C2 C9 1.537(7)
C2 C3 1.545(7)
C2 H2A 1.0000
C3 C4 1.532(7)
C3 H3A 0.9900
C3 H3B 0.9900
C4 C5 1.534(7)
C4 C10 1.542(7)
C4 H4A 1.0000
C5 C6 1.542(6)
C5 H5A 0.9900
C5 H5B 0.9900
C6 C9 1.538(7)
C6 C7 1.547(6)
C6 H6A 1.0000
C7 C8 1.539(6)
C7 H7A 0.9900
C7 H7B 0.9900
C8 C10 1.530(7)
C8 H8A 1.0000
C9 H9A 0.9900
C9 H9B 0.9900
C10 H10A 0.9900
C10 H10B 0.9900
C11 C12 1.532(7)
C11 C18 1.540(7)
C11 H11A 1.0000
C12 C20 1.530(7)
C12 C13 1.531(7)
C12 H12A 1.0000
C13 C14 1.526(7)
C13 H13A 0.9900
C13 H13B 0.9900
C14 C19 1.527(7)
C14 C15 1.547(7)
C14 H14A 1.0000
C15 C16 1.532(7)
C15 H15A 0.9900
C15 H15B 0.9900
C16 C20 1.538(7)
C16 C17 1.545(7)
C16 H16A 1.0000
C17 C18 1.526(7)
C17 H17A 0.9900
C17 H17B 0.9900
C18 C19 1.542(7)
C18 H18A 1.0000
C19 H19A 0.9900
C19 H19B 0.9900
C20 H20A 0.9900
C20 H20B 0.9900

loop_
_geom_torsion_atom_site_label_1
_geom_torsion_atom_site_label_2
_geom_torsion_atom_site_label_3
_geom_torsion_atom_site_label_4
_geom_torsion
C8 C1 C2 C9 -61.9(5)
Bi1 C1 C2 C9 170.1(3)
C8 C1 C2 C3 57.4(5)
Bi1 C1 C2 C3 -70.6(4)
C1 C2 C3 C4 -59.5(6)
C9 C2 C3 C4 59.7(5)
C2 C3 C4 C5 -60.1(5)
C2 C3 C4 C10 59.9(5)
C3 C4 C5 C6 60.4(5)
C10 C4 C5 C6 -59.4(5)
C4 C5 C6 C9 -60.0(5)
C4 C5 C6 C7 58.6(5)
C9 C6 C7 C8 59.4(5)
C5 C6 C7 C8 -59.1(5)
C2 C1 C8 C10 -57.5(5)
Bi1 C1 C8 C10 67.2(4)
C2 C1 C8 C7 62.2(5)
Bi1 C1 C8 C7 -173.0(3)
C6 C7 C8 C10 60.1(5)
C6 C7 C8 C1 -61.0(5)
C1 C2 C9 C6 60.2(5)
C3 C2 C9 C6 -60.1(5)
C5 C6 C9 C2 60.2(5)
C7 C6 C9 C2 -58.8(5)
C1 C8 C10 C4 58.6(5)
C7 C8 C10 C4 -60.6(5)
C3 C4 C10 C8 -59.4(5)
C5 C4 C10 C8 60.5(5)
C18 C11 C12 C20 59.0(5)
Bi1 C11 C12 C20 -63.6(4)
C18 C11 C12 C13 -61.0(5)
Bi1 C11 C12 C13 176.4(3)
C20 C12 C13 C14 -60.7(5)
C11 C12 C13 C14 60.1(5)
C12 C13 C14 C19 -59.3(5)
C12 C13 C14 C15 60.8(5)
C13 C14 C15 C16 -59.9(5)
C19 C14 C15 C16 60.3(5)
C14 C15 C16 C20 59.8(5)
C14 C15 C16 C17 -59.9(5)
C15 C16 C17 C18 61.3(5)
C20 C16 C17 C18 -58.9(5)
C16 C17 C18 C11 58.5(5)
C16 C17 C18 C19 -60.6(5)
C12 C11 C18 C17 -58.0(5)
Bi1 C11 C18 C17 66.7(4)
C12 C11 C18 C19 60.9(5)
Bi1 C11 C18 C19 -174.3(3)
C13 C14 C19 C18 59.3(5)
C15 C14 C19 C18 -60.5(5)
C17 C18 C19 C14 60.3(5)
C11 C18 C19 C14 -60.0(5)
C13 C12 C20 C16 59.5(5)
C11 C12 C20 C16 -60.4(5)
C15 C16 C20 C12 -59.9(5)
C17 C16 C20 C12 59.6(5)
